data_4069774
loop_
_publ_author_name
'Salem, Hiyam'
'Shimon, Linda J. W.'
'Diskin-Posner, Yael'
'Leitus, Gregory'
'Ben-David, Yehoshoa'
'Milstein, David'

_publ_section_title
;
 Formation of Stabletrans-Dihydride Ruthenium(II) and 16-Electron
 Ruthenium(0) Complexes Based on Phosphinite PONOP Pincer Ligands.
 Reactivity toward Water and Electrophiles
;
_journal_issue 16
_journal_name_full Organometallics
_journal_page_first 4791
_journal_paper_doi 10.1021/om9004077
_journal_volume 28
_journal_year 2009
_chemical_formula_moiety 'C22 H41 N O3 P2 Ru'
_chemical_formula_sum 'C22 H41 N O3 P2 Ru'
_chemical_formula_weight 530.57
_chemical_name_systematic
; 
 ? 
;
_space_group_IT_number 14
_symmetry_cell_setting monoclinic
_symmetry_space_group_name_Hall '-P 2yn'
_symmetry_space_group_name_H-M 'P 1 21/n 1'
_atom_sites_solution_hydrogens geom
_atom_sites_solution_primary direct
_atom_sites_solution_secondary difmap
_audit_creation_method SHELXL-97
_cell_angle_alpha 90.00
_cell_angle_beta 119.649(2)
_cell_angle_gamma 90.00
_cell_formula_units_Z 4
_cell_length_a 14.8727(6)
_cell_length_b 13.0273(6)
_cell_length_c 14.8764(6)
_cell_measurement_reflns_used 9843
_cell_measurement_temperature 100(2)
_cell_measurement_theta_max 36.54
_cell_measurement_theta_min 3.15
_cell_volume 2504.94(19)
_computing_cell_refinement 'Bruker Apex II'
_computing_data_collection 'Bruker Apex II'
_computing_data_reduction 'Bruker Apex II'
_computing_structure_refinement 'SHELXL-97 (Sheldrick, 1997)'
_computing_structure_solution 'SHELXS-97 (Sheldrick, 1990)'
_diffrn_ambient_temperature 100(2)
_diffrn_measured_fraction_theta_full 0.991
_diffrn_measured_fraction_theta_max 0.991
_diffrn_measurement_device_type 'CCD area detector'
_diffrn_measurement_method 'Phi and omega scans'
_diffrn_radiation_monochromator graphite
_diffrn_radiation_source 'fine-focus sealed tube'
_diffrn_radiation_type MoK\a
_diffrn_radiation_wavelength 0.71073
_diffrn_reflns_av_R_equivalents 0.0302
_diffrn_reflns_av_sigmaI/netI 0.0264
_diffrn_reflns_limit_h_max 24
_diffrn_reflns_limit_h_min -24
_diffrn_reflns_limit_k_max 21
_diffrn_reflns_limit_k_min -19
_diffrn_reflns_limit_l_max 24
_diffrn_reflns_limit_l_min -24
_diffrn_reflns_number 47861
_diffrn_reflns_theta_full 36.58
_diffrn_reflns_theta_max 36.58
_diffrn_reflns_theta_min 2.22
_exptl_absorpt_coefficient_mu 0.775
_exptl_absorpt_correction_T_max 0.9847
_exptl_absorpt_correction_T_min 0.8730
_exptl_absorpt_correction_type multi-scan
_exptl_absorpt_process_details 'Bruker APEX II'
_exptl_crystal_colour Red
_exptl_crystal_density_diffrn 1.407
_exptl_crystal_density_method 'not measured'
_exptl_crystal_description chunk
_exptl_crystal_F_000 1112
_exptl_crystal_size_max 0.18
_exptl_crystal_size_mid 0.15
_exptl_crystal_size_min 0.02
_refine_diff_density_max 0.760
_refine_diff_density_min -0.511
_refine_diff_density_rms 0.073
_refine_ls_extinction_method none
_refine_ls_goodness_of_fit_ref 1.020
_refine_ls_hydrogen_treatment mixed
_refine_ls_matrix_type full
_refine_ls_number_parameters 282
_refine_ls_number_reflns 12259
_refine_ls_number_restraints 0
_refine_ls_restrained_S_all 1.020
_refine_ls_R_factor_all 0.0281
_refine_ls_R_factor_gt 0.0218
_refine_ls_shift/su_max 0.004
_refine_ls_shift/su_mean 0.000
_refine_ls_structure_factor_coef Fsqd
_refine_ls_weighting_details 'calc w=1/[\s^2^(Fo^2^)+(0.0267P)^2^+0.6376P] where P=(Fo^2^+2Fc^2^)/3'
_refine_ls_weighting_scheme calc
_refine_ls_wR_factor_gt 0.0549
_refine_ls_wR_factor_ref 0.0585
_reflns_number_gt 10603
_reflns_number_total 12259
_reflns_threshold_expression >2sigma(I)
_cod_data_source_file om9004077_si_001.cif
_cod_data_source_block complex12
_cod_depositor_comments
;
The following automatic conversions were performed:

'_symmetry_cell_setting' value 'Monoclinic' changed to 'monoclinic'
according to /home/saulius/struct/CIF-dictionaries/cif_core.dic
dictionary named 'cif_core.dic' version 2.4.2 from
2011-04-26.

'_exptl_absorpt_correction_type' value 'Multi-scan'
changed to 'multi-scan' according to
/home/saulius/struct/CIF-dictionaries/cif_core.dic dictionary named
'cif_core.dic' version 2.4.2 from 2011-04-26.

Automatic conversion script
Id: cif_fix_values 1715 2011-07-08 13:25:40Z adriana 
;
_cod_original_cell_volume 2504.94(18)
_cod_original_sg_symbol_Hall -P2yn
_cod_original_sg_symbol_H-M P2(1)/n
_cod_database_code 4069774

loop_
_symmetry_equiv_pos_as_xyz
'x, y, z'
'-x+1/2, y+1/2, -z+1/2'
'-x, -y, -z'
'x-1/2, -y-1/2, z-1/2'

loop_
_atom_site_label
_atom_site_type_symbol
_atom_site_fract_x
_atom_site_fract_y
_atom_site_fract_z
_atom_site_U_iso_or_equiv
_atom_site_adp_type
_atom_site_occupancy
_atom_site_symmetry_multiplicity
_atom_site_calc_flag
_atom_site_refinement_flags
Ru1 Ru 0.040219(5) 0.120223(5) 0.260454(5) 0.00950(2) Uani 1 1 d .
H1A H -0.0225(13) 0.1269(10) 0.1379(13) 0.029(4) Uiso 1 1 d .
H1B H 0.0956(13) 0.1144(10) 0.3806(13) 0.030(4) Uiso 1 1 d .
N1 N -0.10303(5) 0.11934(5) 0.25670(6) 0.01035(11) Uani 1 1 d .
C9 C -0.15134(6) 0.03023(6) 0.25146(6) 0.01062(12) Uani 1 1 d .
C10 C -0.24510(6) 0.02580(7) 0.25075(7) 0.01353(13) Uani 1 1 d .
H10 H -0.2777 -0.0380 0.2471 0.016 Uiso 1 1 calc R
C11 C -0.28938(7) 0.11816(6) 0.25563(7) 0.01416(14) Uani 1 1 d .
H11 H -0.3533 0.1177 0.2555 0.017 Uiso 1 1 calc R
C12 C -0.24129(6) 0.21086(6) 0.26061(7) 0.01316(13) Uani 1 1 d .
H12 H -0.2712 0.2742 0.2638 0.016 Uiso 1 1 calc R
C13 C -0.14792(6) 0.20785(6) 0.26078(6) 0.01070(12) Uani 1 1 d .
O1 O -0.10633(5) -0.05768(5) 0.24621(5) 0.01258(10) Uani 1 1 d .
O2 O -0.09929(5) 0.29650(5) 0.26548(5) 0.01349(11) Uani 1 1 d .
P1 P 0.012474(16) -0.052388(16) 0.256410(16) 0.00989(4) Uani 1 1 d .
C1 C -0.01637(8) 0.37148(7) 0.14940(7) 0.01578(15) Uani 1 1 d .
C2 C 0.06803(10) 0.34895(9) 0.12130(9) 0.0269(2) Uani 1 1 d .
H2A H 0.0513 0.3841 0.0566 0.040 Uiso 1 1 calc R
H2B H 0.0718 0.2748 0.1126 0.040 Uiso 1 1 calc R
H2C H 0.1349 0.3736 0.1768 0.040 Uiso 1 1 calc R
C3 C -0.12104(9) 0.33207(9) 0.06200(8) 0.0275(2) Uani 1 1 d .
H3A H -0.1766 0.3547 0.0747 0.041 Uiso 1 1 calc R
H3B H -0.1200 0.2569 0.0601 0.041 Uiso 1 1 calc R
H3C H -0.1331 0.3596 -0.0044 0.041 Uiso 1 1 calc R
C4 C -0.02615(10) 0.48718(8) 0.15681(9) 0.0255(2) Uani 1 1 d .
H4A H 0.0415 0.5160 0.2059 0.038 Uiso 1 1 calc R
H4B H -0.0755 0.5017 0.1808 0.038 Uiso 1 1 calc R
H4C H -0.0508 0.5182 0.0886 0.038 Uiso 1 1 calc R
C5 C 0.09412(7) 0.36788(7) 0.38858(7) 0.01610(15) Uani 1 1 d .
C6 C 0.20081(9) 0.38437(9) 0.39777(11) 0.0303(3) Uani 1 1 d .
H6A H 0.2500 0.4080 0.4678 0.045 Uiso 1 1 calc R
H6B H 0.1952 0.4361 0.3474 0.045 Uiso 1 1 calc R
H6C H 0.2252 0.3196 0.3840 0.045 Uiso 1 1 calc R
C7 C 0.10712(11) 0.30236(9) 0.47936(8) 0.0315(3) Uani 1 1 d .
H7A H 0.1371 0.2358 0.4778 0.047 Uiso 1 1 calc R
H7B H 0.0395 0.2917 0.4741 0.047 Uiso 1 1 calc R
H7C H 0.1532 0.3375 0.5444 0.047 Uiso 1 1 calc R
C8 C 0.04840(9) 0.47095(8) 0.39617(8) 0.02305(19) Uani 1 1 d .
H8A H -0.0236 0.4610 0.3794 0.035 Uiso 1 1 calc R
H8B H 0.0508 0.5198 0.3473 0.035 Uiso 1 1 calc R
H8C H 0.0887 0.4979 0.4666 0.035 Uiso 1 1 calc R
P2 P 0.015547(16) 0.292507(16) 0.267187(16) 0.00960(4) Uani 1 1 d .
C14 C -0.01515(7) -0.13247(6) 0.14117(7) 0.01342(14) Uani 1 1 d .
C15 C -0.06714(9) -0.23621(7) 0.13336(8) 0.02113(18) Uani 1 1 d .
H15A H -0.0914 -0.2655 0.0645 0.032 Uiso 1 1 calc R
H15B H -0.1261 -0.2264 0.1447 0.032 Uiso 1 1 calc R
H15C H -0.0172 -0.2830 0.1859 0.032 Uiso 1 1 calc R
C16 C 0.08791(8) -0.14711(9) 0.14269(9) 0.02369(19) Uani 1 1 d .
H16A H 0.1325 -0.1932 0.1995 0.036 Uiso 1 1 calc R
H16B H 0.1222 -0.0805 0.1526 0.036 Uiso 1 1 calc R
H16C H 0.0749 -0.1770 0.0769 0.036 Uiso 1 1 calc R
C17 C -0.08946(9) -0.07161(8) 0.04425(7) 0.02263(19) Uani 1 1 d .
H17A H -0.0602 -0.0037 0.0465 0.034 Uiso 1 1 calc R
H17B H -0.1562 -0.0639 0.0418 0.034 Uiso 1 1 calc R
H17C H -0.0995 -0.1084 -0.0175 0.034 Uiso 1 1 calc R
C18 C 0.09087(7) -0.12645(7) 0.38043(7) 0.01482(14) Uani 1 1 d .
C19 C 0.07842(9) -0.24311(8) 0.37633(8) 0.0247(2) Uani 1 1 d .
H19A H 0.1181 -0.2713 0.4463 0.037 Uiso 1 1 calc R
H19B H 0.1040 -0.2723 0.3325 0.037 Uiso 1 1 calc R
H19C H 0.0051 -0.2605 0.3475 0.037 Uiso 1 1 calc R
C20 C 0.20505(8) -0.10045(9) 0.42024(9) 0.0246(2) Uani 1 1 d .
H20A H 0.2477 -0.1317 0.4884 0.037 Uiso 1 1 calc R
H20B H 0.2142 -0.0258 0.4258 0.037 Uiso 1 1 calc R
H20C H 0.2262 -0.1273 0.3719 0.037 Uiso 1 1 calc R
C21 C 0.05911(9) -0.08527(9) 0.45750(8) 0.02320(19) Uani 1 1 d .
H21A H -0.0110 -0.1088 0.4371 0.035 Uiso 1 1 calc R
H21B H 0.0606 -0.0101 0.4575 0.035 Uiso 1 1 calc R
H21C H 0.1074 -0.1107 0.5270 0.035 Uiso 1 1 calc R
C22 C 0.16549(8) 0.11986(7) 0.26203(8) 0.01753(16) Uani 1 1 d .
O3 O 0.24309(7) 0.11865(6) 0.26254(8) 0.02938(18) Uani 1 1 d .

loop_
_atom_site_aniso_label
_atom_site_aniso_U_11
_atom_site_aniso_U_22
_atom_site_aniso_U_33
_atom_site_aniso_U_23
_atom_site_aniso_U_13
_atom_site_aniso_U_12
Ru1 0.00902(3) 0.00719(3) 0.01386(3) -0.00071(2) 0.00687(2) -0.00025(2)
N1 0.0102(3) 0.0081(3) 0.0142(3) -0.0008(2) 0.0071(2) -0.0005(2)
C9 0.0111(3) 0.0085(3) 0.0139(3) -0.0007(2) 0.0074(2) -0.0001(2)
C10 0.0120(3) 0.0112(3) 0.0201(3) -0.0001(3) 0.0101(3) -0.0011(3)
C11 0.0125(3) 0.0122(3) 0.0216(4) 0.0005(3) 0.0113(3) 0.0003(3)
C12 0.0126(3) 0.0107(3) 0.0201(3) 0.0001(3) 0.0111(3) 0.0013(3)
C13 0.0114(3) 0.0082(3) 0.0144(3) -0.0005(2) 0.0078(2) -0.0004(2)
O1 0.0122(2) 0.0074(2) 0.0211(3) -0.0012(2) 0.0104(2) -0.00016(19)
O2 0.0130(2) 0.0075(2) 0.0243(3) -0.0016(2) 0.0126(2) -0.00085(19)
P1 0.01013(8) 0.00750(8) 0.01373(8) -0.00023(6) 0.00719(7) 0.00044(6)
C1 0.0219(4) 0.0124(4) 0.0174(3) 0.0033(3) 0.0130(3) 0.0037(3)
C2 0.0383(6) 0.0244(5) 0.0327(5) 0.0066(4) 0.0289(5) 0.0063(4)
C3 0.0301(5) 0.0259(5) 0.0173(4) 0.0013(4) 0.0046(4) 0.0039(4)
C4 0.0429(6) 0.0122(4) 0.0267(5) 0.0048(3) 0.0212(5) 0.0058(4)
C5 0.0157(3) 0.0135(4) 0.0161(3) -0.0037(3) 0.0056(3) -0.0010(3)
C6 0.0156(4) 0.0294(6) 0.0398(6) -0.0133(5) 0.0091(4) -0.0066(4)
C7 0.0480(7) 0.0247(5) 0.0159(4) 0.0001(4) 0.0113(4) 0.0026(5)
C8 0.0277(5) 0.0167(4) 0.0224(4) -0.0068(3) 0.0106(4) 0.0019(4)
P2 0.00996(8) 0.00757(8) 0.01279(8) -0.00075(6) 0.00680(7) -0.00067(6)
C14 0.0166(3) 0.0104(3) 0.0165(3) -0.0022(3) 0.0107(3) -0.0012(3)
C15 0.0300(5) 0.0132(4) 0.0246(4) -0.0056(3) 0.0168(4) -0.0073(3)
C16 0.0234(4) 0.0249(5) 0.0312(5) -0.0085(4) 0.0200(4) -0.0014(4)
C17 0.0303(5) 0.0179(4) 0.0153(4) -0.0011(3) 0.0079(3) -0.0001(4)
C18 0.0149(3) 0.0129(4) 0.0161(3) 0.0024(3) 0.0073(3) 0.0022(3)
C19 0.0311(5) 0.0137(4) 0.0258(4) 0.0051(3) 0.0115(4) 0.0025(4)
C20 0.0149(4) 0.0250(5) 0.0272(5) 0.0059(4) 0.0052(3) 0.0029(3)
C21 0.0307(5) 0.0240(5) 0.0167(4) 0.0025(3) 0.0132(4) 0.0035(4)
C22 0.0167(4) 0.0124(4) 0.0259(4) -0.0018(3) 0.0124(3) -0.0006(3)
O3 0.0207(4) 0.0270(4) 0.0485(5) -0.0035(3) 0.0233(4) -0.0019(3)

loop_
_atom_type_symbol
_atom_type_description
_atom_type_scat_dispersion_real
_atom_type_scat_dispersion_imag
_atom_type_scat_source
C C 0.0033 0.0016 'International Tables Vol C Tables 4.2.6.8 and 6.1.1.4'
H H 0.0000 0.0000 'International Tables Vol C Tables 4.2.6.8 and 6.1.1.4'
N N 0.0061 0.0033 'International Tables Vol C Tables 4.2.6.8 and 6.1.1.4'
O O 0.0106 0.0060 'International Tables Vol C Tables 4.2.6.8 and 6.1.1.4'
P P 0.1023 0.0942 'International Tables Vol C Tables 4.2.6.8 and 6.1.1.4'
Ru Ru -1.2594 0.8363 'International Tables Vol C Tables 4.2.6.8 and 6.1.1.4'

loop_
_geom_angle_atom_site_label_1
_geom_angle_atom_site_label_2
_geom_angle_atom_site_label_3
_geom_angle
C22 Ru1 N1 179.17(4)
C22 Ru1 P1 99.53(3)
N1 Ru1 P1 79.998(19)
C22 Ru1 P2 100.63(3)
N1 Ru1 P2 79.862(19)
P1 Ru1 P2 159.815(9)
C22 Ru1 H1A 91.7(6)
N1 Ru1 H1A 87.6(6)
P1 Ru1 H1A 91.6(5)
P2 Ru1 H1A 88.9(5)
C22 Ru1 H1B 91.6(7)
N1 Ru1 H1B 89.1(6)
P1 Ru1 H1B 88.2(5)
P2 Ru1 H1B 90.1(5)
H1A Ru1 H1B 176.7(8)
C9 N1 C13 118.53(7)
C9 N1 Ru1 120.69(5)
C13 N1 Ru1 120.77(5)
N1 C9 O1 118.01(7)
N1 C9 C10 122.71(7)
O1 C9 C10 119.28(7)
C9 C10 C11 117.57(8)
C9 C10 H10 121.2
C11 C10 H10 121.2
C12 C11 C10 120.74(8)
C12 C11 H11 119.6
C10 C11 H11 119.6
C11 C12 C13 117.68(7)
C11 C12 H12 121.2
C13 C12 H12 121.2
O2 C13 N1 118.07(7)
O2 C13 C12 119.17(7)
N1 C13 C12 122.76(7)
C9 O1 P1 118.99(5)
C13 O2 P2 119.06(5)
O1 P1 C14 98.53(4)
O1 P1 C18 100.30(4)
C14 P1 C18 111.10(4)
O1 P1 Ru1 102.06(2)
C14 P1 Ru1 121.91(3)
C18 P1 Ru1 117.49(3)
C4 C1 C2 109.22(9)
C4 C1 C3 107.33(9)
C2 C1 C3 109.11(9)
C4 C1 P2 117.60(7)
C2 C1 P2 106.61(7)
C3 C1 P2 106.75(7)
C1 C2 H2A 109.5
C1 C2 H2B 109.5
H2A C2 H2B 109.5
C1 C2 H2C 109.5
H2A C2 H2C 109.5
H2B C2 H2C 109.5
C1 C3 H3A 109.5
C1 C3 H3B 109.5
H3A C3 H3B 109.5
C1 C3 H3C 109.5
H3A C3 H3C 109.5
H3B C3 H3C 109.5
C1 C4 H4A 109.5
C1 C4 H4B 109.5
H4A C4 H4B 109.5
C1 C4 H4C 109.5
H4A C4 H4C 109.5
H4B C4 H4C 109.5
C7 C5 C8 106.92(9)
C7 C5 C6 109.01(9)
C8 C5 C6 110.27(8)
C7 C5 P2 107.79(7)
C8 C5 P2 116.24(7)
C6 C5 P2 106.45(7)
C5 C6 H6A 109.5
C5 C6 H6B 109.5
H6A C6 H6B 109.5
C5 C6 H6C 109.5
H6A C6 H6C 109.5
H6B C6 H6C 109.5
C5 C7 H7A 109.5
C5 C7 H7B 109.5
H7A C7 H7B 109.5
C5 C7 H7C 109.5
H7A C7 H7C 109.5
H7B C7 H7C 109.5
C5 C8 H8A 109.5
C5 C8 H8B 109.5
H8A C8 H8B 109.5
C5 C8 H8C 109.5
H8A C8 H8C 109.5
H8B C8 H8C 109.5
O2 P2 C5 98.15(4)
O2 P2 C1 100.44(4)
C5 P2 C1 111.20(4)
O2 P2 Ru1 102.23(2)
C5 P2 Ru1 121.37(3)
C1 P2 Ru1 117.97(3)
C15 C14 C17 106.42(8)
C15 C14 C16 110.76(8)
C17 C14 C16 109.16(8)
C15 C14 P1 115.79(6)
C17 C14 P1 107.62(6)
C16 C14 P1 106.92(6)
C14 C15 H15A 109.5
C14 C15 H15B 109.5
H15A C15 H15B 109.5
C14 C15 H15C 109.5
H15A C15 H15C 109.5
H15B C15 H15C 109.5
C14 C16 H16A 109.5
C14 C16 H16B 109.5
H16A C16 H16B 109.5
C14 C16 H16C 109.5
H16A C16 H16C 109.5
H16B C16 H16C 109.5
C14 C17 H17A 109.5
C14 C17 H17B 109.5
H17A C17 H17B 109.5
C14 C17 H17C 109.5
H17A C17 H17C 109.5
H17B C17 H17C 109.5
C19 C18 C20 108.90(8)
C19 C18 C21 107.51(8)
C20 C18 C21 108.97(8)
C19 C18 P1 117.71(7)
C20 C18 P1 107.15(7)
C21 C18 P1 106.35(6)
C18 C19 H19A 109.5
C18 C19 H19B 109.5
H19A C19 H19B 109.5
C18 C19 H19C 109.5
H19A C19 H19C 109.5
H19B C19 H19C 109.5
C18 C20 H20A 109.5
C18 C20 H20B 109.5
H20A C20 H20B 109.5
C18 C20 H20C 109.5
H20A C20 H20C 109.5
H20B C20 H20C 109.5
C18 C21 H21A 109.5
C18 C21 H21B 109.5
H21A C21 H21B 109.5
C18 C21 H21C 109.5
H21A C21 H21C 109.5
H21B C21 H21C 109.5
O3 C22 Ru1 179.30(9)

loop_
_geom_bond_atom_site_label_1
_geom_bond_atom_site_label_2
_geom_bond_distance
Ru1 C22 1.8516(10)
Ru1 N1 2.1035(7)
Ru1 P1 2.2816(2)
Ru1 P2 2.2844(2)
Ru1 H1A 1.587(16)
Ru1 H1B 1.557(17)
N1 C9 1.3470(10)
N1 C13 1.3487(10)
C9 O1 1.3481(10)
C9 C10 1.3904(11)
C10 C11 1.3907(12)
C10 H10 0.9500
C11 C12 1.3867(12)
C11 H11 0.9500
C12 C13 1.3879(11)
C12 H12 0.9500
C13 O2 1.3460(10)
O1 P1 1.6985(6)
O2 P2 1.6963(6)
P1 C14 1.8706(9)
P1 C18 1.8883(9)
C1 C4 1.5235(13)
C1 C2 1.5348(14)
C1 C3 1.5411(15)
C1 P2 1.8791(9)
C2 H2A 0.9800
C2 H2B 0.9800
C2 H2C 0.9800
C3 H3A 0.9800
C3 H3B 0.9800
C3 H3C 0.9800
C4 H4A 0.9800
C4 H4B 0.9800
C4 H4C 0.9800
C5 C7 1.5268(15)
C5 C8 1.5343(13)
C5 C6 1.5388(16)
C5 P2 1.8717(9)
C6 H6A 0.9800
C6 H6B 0.9800
C6 H6C 0.9800
C7 H7A 0.9800
C7 H7B 0.9800
C7 H7C 0.9800
C8 H8A 0.9800
C8 H8B 0.9800
C8 H8C 0.9800
C14 C15 1.5326(13)
C14 C17 1.5337(13)
C14 C16 1.5336(14)
C15 H15A 0.9800
C15 H15B 0.9800
C15 H15C 0.9800
C16 H16A 0.9800
C16 H16B 0.9800
C16 H16C 0.9800
C17 H17A 0.9800
C17 H17B 0.9800
C17 H17C 0.9800
C18 C19 1.5286(13)
C18 C20 1.5344(14)
C18 C21 1.5367(14)
C19 H19A 0.9800
C19 H19B 0.9800
C19 H19C 0.9800
C20 H20A 0.9800
C20 H20B 0.9800
C20 H20C 0.9800
C21 H21A 0.9800
C21 H21B 0.9800
C21 H21C 0.9800
C22 O3 1.1506(12)

loop_
_geom_torsion_atom_site_label_1
_geom_torsion_atom_site_label_2
_geom_torsion_atom_site_label_3
_geom_torsion_atom_site_label_4
_geom_torsion
P1 Ru1 N1 C9 -1.46(6)
P2 Ru1 N1 C9 179.89(6)
P1 Ru1 N1 C13 177.70(6)
P2 Ru1 N1 C13 -0.95(6)
C13 N1 C9 O1 179.25(7)
Ru1 N1 C9 O1 -1.57(10)
C13 N1 C9 C10 -0.41(12)
Ru1 N1 C9 C10 178.77(6)
N1 C9 C10 C11 0.05(13)
O1 C9 C10 C11 -179.61(8)
C9 C10 C11 C12 0.24(13)
C10 C11 C12 C13 -0.15(13)
C9 N1 C13 O2 -179.68(7)
Ru1 N1 C13 O2 1.15(10)
C9 N1 C13 C12 0.50(12)
Ru1 N1 C13 C12 -178.68(6)
C11 C12 C13 O2 179.95(8)
C11 C12 C13 N1 -0.23(13)
N1 C9 O1 P1 4.98(10)
C10 C9 O1 P1 -175.35(6)
N1 C13 O2 P2 -0.58(10)
C12 C13 O2 P2 179.25(6)
C9 O1 P1 C14 -130.76(6)
C9 O1 P1 C18 115.84(6)
C9 O1 P1 Ru1 -5.40(6)
C22 Ru1 P1 O1 -176.14(4)
N1 Ru1 P1 O1 3.16(3)
P2 Ru1 P1 O1 7.03(4)
C22 Ru1 P1 C14 -67.98(5)
N1 Ru1 P1 C14 111.33(4)
P2 Ru1 P1 C14 115.20(4)
C22 Ru1 P1 C18 75.36(5)
N1 Ru1 P1 C18 -105.34(4)
P2 Ru1 P1 C18 -101.47(4)
C13 O2 P2 C5 -124.84(7)
C13 O2 P2 C1 121.71(7)
C13 O2 P2 Ru1 -0.15(6)
C7 C5 P2 O2 69.70(8)
C8 C5 P2 O2 -50.22(8)
C6 C5 P2 O2 -173.46(7)
C7 C5 P2 C1 174.30(8)
C8 C5 P2 C1 54.37(9)
C6 C5 P2 C1 -68.87(8)
C7 C5 P2 Ru1 -40.05(9)
C8 C5 P2 Ru1 -159.98(6)
C6 C5 P2 Ru1 76.78(7)
C4 C1 P2 O2 73.69(9)
C2 C1 P2 O2 -163.38(7)
C3 C1 P2 O2 -46.86(7)
C4 C1 P2 C5 -29.38(9)
C2 C1 P2 C5 93.55(8)
C3 C1 P2 C5 -149.93(7)
C4 C1 P2 Ru1 -176.32(7)
C2 C1 P2 Ru1 -53.40(8)
C3 C1 P2 Ru1 63.13(7)
C22 Ru1 P2 O2 179.81(4)
N1 Ru1 P2 O2 0.50(3)
P1 Ru1 P2 O2 -3.37(4)
C22 Ru1 P2 C5 -72.60(5)
N1 Ru1 P2 C5 108.08(4)
P1 Ru1 P2 C5 104.21(4)
C22 Ru1 P2 C1 70.85(5)
N1 Ru1 P2 C1 -108.47(4)
P1 Ru1 P2 C1 -112.34(4)
O1 P1 C14 C15 -50.14(8)
C18 P1 C14 C15 54.44(8)
Ru1 P1 C14 C15 -160.16(6)
O1 P1 C14 C17 68.73(7)
C18 P1 C14 C17 173.31(7)
Ru1 P1 C14 C17 -41.29(8)
O1 P1 C14 C16 -174.10(7)
C18 P1 C14 C16 -69.52(7)
Ru1 P1 C14 C16 75.88(7)
O1 P1 C18 C19 74.88(8)
C14 P1 C18 C19 -28.52(9)
Ru1 P1 C18 C19 -175.61(7)
O1 P1 C18 C20 -162.09(7)
C14 P1 C18 C20 94.51(7)
Ru1 P1 C18 C20 -52.58(7)
O1 P1 C18 C21 -45.67(7)
C14 P1 C18 C21 -149.07(7)
Ru1 P1 C18 C21 63.84(7)
